data_7027525
loop_
_publ_author_name
'Fletcher, Nicholas C.'
'Robinson, Toby C.'
'Behrendt, Andreas'
'Jeffery, John C.'
'Reeves, Zoe R.'
'Ward, Michael D.'

_publ_section_title
;
 Structural, electrochemical and UV/VIS/NIR spectroelectrochemical
 properties of diastereomerically pure dinuclear ruthenium complexes based
 on the bridging ligand phenanthroline-5,6-diimine, and a mononuclear
 by-product with a peripheral isoimidazole group
;
_journal_issue 17
_journal_name_full 'Journal of the Chemical Society, Dalton Transactions'
_journal_page_first 2999
_journal_paper_doi 10.1039/a903556g
_journal_year 1999
_chemical_formula_sum 'C52 H45 Cl4 N12 O18.5 Ru2'
_chemical_formula_weight 1477.94
_chemical_name_systematic
; 
 ? 
;
_space_group_IT_number 15
_symmetry_cell_setting monoclinic
_symmetry_space_group_name_Hall '-C 2yc'
_symmetry_space_group_name_H-M 'C 1 2/c 1'
_atom_sites_solution_hydrogens geom
_atom_sites_solution_primary direct
_atom_sites_solution_secondary difmap
_audit_creation_method SHELXL
_cell_angle_alpha 90
_cell_angle_beta 97.19(2)
_cell_angle_gamma 90
_cell_formula_units_Z 8
_cell_length_a 29.300(8)
_cell_length_b 17.762(8)
_cell_length_c 22.139(8)
_cell_measurement_temperature 173(2)
_cell_volume 11431(7)
_computing_structure_refinement 'SHELXL-93 (Sheldrick, 1993)'
_computing_structure_solution 'SHELXS-86 (Sheldrick, 1990)'
_diffrn_ambient_temperature 173(2)
_diffrn_measurement_device 'Siemens SMART Area Detector'
_diffrn_measurement_method '\w rotation with narrow frames (0.3 degrees)'
_diffrn_radiation_monochromator graphite
_diffrn_radiation_source 'fine-focus sealed tube'
_diffrn_radiation_type MoK\a
_diffrn_radiation_wavelength 0.71073
_diffrn_reflns_av_R_equivalents 0.0791
_diffrn_reflns_av_sigmaI/netI 0.0993
_diffrn_reflns_limit_h_max 37
_diffrn_reflns_limit_h_min -38
_diffrn_reflns_limit_k_max 16
_diffrn_reflns_limit_k_min -23
_diffrn_reflns_limit_l_max 28
_diffrn_reflns_limit_l_min -28
_diffrn_reflns_number 29255
_diffrn_reflns_theta_max 25.00
_diffrn_reflns_theta_min 1.40
_exptl_absorpt_coefficient_mu 0.802
_exptl_absorpt_correction_T_max 0.871
_exptl_absorpt_correction_T_min 0.775
_exptl_absorpt_correction_type 'Empirical, pseudo-azimuthal scan (SADABS)'
_exptl_crystal_colour orange
_exptl_crystal_density_diffrn 1.718
_exptl_crystal_description block
_exptl_crystal_F_000 5960
_exptl_crystal_size_max 0.30
_exptl_crystal_size_mid 0.20
_exptl_crystal_size_min 0.20
_refine_diff_density_max 0.973
_refine_diff_density_min -0.645
_refine_diff_density_rms 0.120
_refine_ls_extinction_method none
_refine_ls_goodness_of_fit_all 1.017
_refine_ls_goodness_of_fit_obs 1.138
_refine_ls_matrix_type full
_refine_ls_number_parameters 926
_refine_ls_number_reflns 10024
_refine_ls_number_restraints 698
_refine_ls_restrained_S_all 1.064
_refine_ls_restrained_S_obs 1.196
_refine_ls_R_factor_all 0.1412
_refine_ls_R_factor_obs 0.0712
_refine_ls_shift/esd_max -0.144
_refine_ls_shift/esd_mean 0.005
_refine_ls_structure_factor_coef Fsqd
_refine_ls_weighting_details 'w=1/[\s^2^(Fo^2^)+(0.1087P)^2^+17.7352P] where P=(Fo^2^+2Fc^2^)/3'
_refine_ls_weighting_scheme calc
_refine_ls_wR_factor_all 0.2130
_refine_ls_wR_factor_obs 0.1729
_reflns_number_observed 5647
_reflns_number_total 10041
_reflns_observed_criterion >2sigma(I)
_cod_data_source_file 903556gsup1.cif
_cod_data_source_block nick
_cod_depositor_comments
;
The following automatic conversions were performed:

'_symmetry_cell_setting' value 'Monoclinic' changed to 'monoclinic'
according to /home/saulius/struct/CIF-dictionaries/cif_core.dic
dictionary named 'cif_core.dic' version 2.4.2 from 2011-04-26.

Automatic conversion script
Id: cif_fix_values 1891 2012-01-12 08:04:46Z andrius 

The following automatic conversions were performed:

'_refine_ls_weighting_scheme' value 'calc
w=1/[\s^2^(Fo^2^)+(0.1087P)^2^+17.7352P] where P=(Fo^2^+2Fc^2^)/3'
was changed to 'calc'. New tag '_refine_ls_weighting_details' was
created. The value of the new tag was set to
'w=1/[\s^2^(Fo^2^)+(0.1087P)^2^+17.7352P] where P=(Fo^2^+2Fc^2^)/3'.

Automatic conversion script
Id: cif_fix_values 3143 2015-03-26 13:38:13Z robertas 
;
_cod_original_cell_volume 11430.9(74)
_cod_original_sg_symbol_H-M C2/c
_cod_original_formula_sum 'C52 H45 Cl4 N12 O18.50 Ru2'
_cod_database_code 7027525

loop_
_symmetry_equiv_pos_as_xyz
'x, y, z'
'-x, y, -z+1/2'
'x+1/2, y+1/2, z'
'-x+1/2, y+1/2, -z+1/2'
'-x, -y, -z'
'x, -y, z-1/2'
'-x+1/2, -y+1/2, -z'
'x+1/2, -y+1/2, z-1/2'

loop_
_atom_site_aniso_label
_atom_site_aniso_U_11
_atom_site_aniso_U_22
_atom_site_aniso_U_33
_atom_site_aniso_U_23
_atom_site_aniso_U_13
_atom_site_aniso_U_12
Ru1 0.0370(4) 0.0510(5) 0.0372(4) -0.0007(3) 0.0048(3) -0.0050(4)
Ru2 0.0444(4) 0.0508(5) 0.0306(4) -0.0027(3) 0.0035(3) -0.0089(4)
N11 0.044(4) 0.054(5) 0.057(5) 0.002(4) 0.010(4) -0.004(4)
C12 0.052(6) 0.068(7) 0.069(7) -0.025(6) 0.021(5) -0.005(6)
C13 0.070(8) 0.106(10) 0.088(9) -0.026(8) 0.024(7) 0.007(8)
C14 0.084(9) 0.078(10) 0.130(13) -0.016(9) 0.011(9) 0.031(8)
C15 0.065(7) 0.075(9) 0.116(11) -0.002(8) 0.005(7) 0.020(7)
C16 0.050(6) 0.072(8) 0.088(9) 0.003(6) 0.011(6) 0.001(6)
N21 0.033(4) 0.062(5) 0.046(5) -0.007(4) 0.006(3) -0.015(4)
C22 0.041(5) 0.073(7) 0.044(6) -0.010(5) 0.006(4) -0.008(5)
C23 0.068(7) 0.089(9) 0.058(7) -0.022(6) 0.025(6) -0.015(6)
C24 0.078(8) 0.121(11) 0.034(6) -0.005(6) 0.019(6) -0.015(8)
C25 0.068(7) 0.092(9) 0.052(7) 0.008(6) 0.005(6) -0.028(7)
C26 0.044(5) 0.072(7) 0.047(6) 0.005(5) 0.005(4) -0.020(5)
N31 0.045(4) 0.061(5) 0.035(4) 0.005(4) 0.004(3) -0.011(4)
C32 0.063(6) 0.056(7) 0.029(5) 0.009(4) 0.003(4) -0.006(5)
C33 0.088(9) 0.063(7) 0.053(7) 0.005(5) 0.020(6) -0.018(7)
C34 0.100(10) 0.080(9) 0.060(7) -0.001(6) 0.013(7) -0.042(8)
C35 0.056(7) 0.119(11) 0.062(7) 0.014(7) 0.003(5) -0.029(8)
C36 0.052(6) 0.070(8) 0.066(7) 0.010(5) 0.004(5) -0.007(6)
N41 0.045(4) 0.061(5) 0.037(4) 0.001(4) 0.006(3) 0.004(4)
C42 0.065(6) 0.061(7) 0.024(5) -0.002(4) 0.009(4) 0.009(6)
C43 0.092(9) 0.074(8) 0.048(6) 0.000(5) 0.021(6) 0.021(7)
C44 0.095(10) 0.096(10) 0.057(7) 0.016(7) 0.018(7) 0.033(9)
C45 0.060(7) 0.118(11) 0.054(7) 0.000(7) 0.009(5) 0.027(8)
C46 0.047(6) 0.080(8) 0.041(5) 0.001(5) 0.009(4) 0.007(6)
N51 0.051(5) 0.078(7) 0.033(4) 0.000(4) 0.008(3) 0.000(5)
C52 0.049(6) 0.119(11) 0.027(5) 0.008(5) -0.001(4) 0.003(7)
C53 0.046(7) 0.161(14) 0.064(8) 0.009(9) 0.007(5) 0.020(9)
C54 0.077(10) 0.181(18) 0.076(9) 0.017(11) 0.017(7) 0.054(12)
C55 0.089(9) 0.105(10) 0.056(7) 0.008(6) 0.011(6) 0.043(8)
C56 0.065(7) 0.070(8) 0.051(6) -0.003(5) 0.004(5) 0.012(6)
N61 0.057(5) 0.080(7) 0.038(5) -0.005(4) 0.015(4) -0.029(5)
C62 0.063(8) 0.138(12) 0.029(5) 0.005(6) 0.008(5) -0.031(8)
C63 0.057(8) 0.219(19) 0.047(7) 0.007(9) 0.005(6) -0.054(11)
C64 0.116(14) 0.208(22) 0.066(10) -0.016(11) 0.021(10) -0.100(16)
C65 0.133(13) 0.131(13) 0.058(8) -0.020(8) 0.033(9) -0.078(12)
C66 0.091(8) 0.080(8) 0.039(6) -0.009(5) 0.023(5) -0.041(7)
N71 0.052(5) 0.041(4) 0.053(5) -0.005(4) 0.000(4) -0.007(4)
C72 0.052(6) 0.052(6) 0.044(6) -0.007(5) -0.002(4) -0.009(5)
C73 0.086(8) 0.042(6) 0.062(7) 0.005(5) -0.009(6) -0.009(6)
C74 0.088(9) 0.057(8) 0.089(10) 0.000(7) -0.003(7) 0.012(6)
C75 0.081(8) 0.058(7) 0.090(10) -0.018(6) 0.007(7) 0.017(6)
C76 0.090(8) 0.062(7) 0.049(6) -0.006(5) 0.008(6) 0.007(6)
N81 0.047(4) 0.046(5) 0.034(4) 0.000(3) 0.000(3) -0.006(4)
C82 0.055(6) 0.056(6) 0.037(5) 0.000(4) -0.009(4) -0.011(5)
C83 0.069(7) 0.084(8) 0.042(6) 0.014(5) -0.008(5) -0.006(6)
C84 0.092(9) 0.102(10) 0.050(7) 0.011(7) 0.006(6) -0.007(8)
C85 0.088(8) 0.083(8) 0.046(6) -0.013(6) 0.024(6) -0.014(7)
C86 0.073(7) 0.061(7) 0.039(6) 0.005(5) 0.013(5) -0.005(6)
N101 0.038(4) 0.050(5) 0.036(4) -0.010(3) 0.003(3) -0.010(4)
C102 0.043(8) 0.052(9) 0.037(8) -0.008(7) 0.011(7) -0.014(7)
C103 0.032(7) 0.049(9) 0.047(9) -0.004(7) -0.008(6) -0.012(7)
C104 0.043(5) 0.053(6) 0.034(5) 0.002(4) -0.004(4) -0.010(4)
C105 0.042(5) 0.039(5) 0.028(4) -0.004(4) -0.003(4) 0.000(4)
C106 0.035(5) 0.046(5) 0.038(5) 0.003(4) 0.004(4) -0.001(4)
N111 0.044(4) 0.044(5) 0.035(4) -0.003(3) 0.002(3) 0.007(3)
C112 0.039(8) 0.053(9) 0.024(7) -0.007(6) 0.010(6) 0.000(7)
C113 0.036(8) 0.053(9) 0.029(8) -0.015(6) -0.008(6) -0.010(7)
C114 0.044(5) 0.053(6) 0.032(5) -0.001(4) 0.001(4) -0.017(5)
C115 0.030(4) 0.040(5) 0.042(5) -0.001(4) -0.005(4) -0.001(4)
C116 0.040(5) 0.044(5) 0.032(5) -0.007(4) 0.001(4) 0.006(4)
N121 0.035(4) 0.043(4) 0.050(5) -0.002(4) -0.002(3) -0.006(4)
C122 0.039(5) 0.049(6) 0.027(4) -0.007(4) -0.006(4) 0.001(4)
C123 0.033(4) 0.046(5) 0.046(5) -0.005(4) 0.004(4) -0.002(4)
N124 0.040(4) 0.070(5) 0.033(4) -0.004(4) 0.006(3) -0.003(4)
C202 0.052(14) 0.074(18) 0.036(13) 0.001(12) 0.008(11) -0.018(13)
C203 0.053(14) 0.037(13) 0.035(12) -0.011(9) -0.025(10) -0.015(11)
C212 0.038(13) 0.068(17) 0.068(17) 0.030(14) 0.013(12) -0.021(12)
C213 0.050(13) 0.055(15) 0.029(11) -0.023(10) -0.013(10) -0.015(12)
Cl1 0.070(2) 0.099(2) 0.065(2) -0.009(2) 0.0050(14) 0.002(2)
Cl2 0.054(3) 0.091(4) 0.049(3) 0.003(3) 0.003(2) -0.003(3)
Cl2' 0.081(6) 0.059(5) 0.060(5) 0.002(4) 0.018(4) 0.017(4)
Cl3 0.066(3) 0.080(4) 0.088(4) -0.006(3) 0.017(3) 0.019(3)
Cl3' 0.066(5) 0.104(7) 0.052(4) 0.013(4) 0.014(4) 0.023(5)
Cl4 0.055(4) 0.090(6) 0.053(5) 0.000 -0.014(4) 0.000
Cl4' 0.210(25) 0.318(33) 0.091(12) 0.000 0.016(15) 0.000
Cl5 0.075(4) 0.049(3) 0.120(5) -0.001(3) 0.052(4) -0.004(3)
O11 0.080(5) 0.108(6) 0.072(5) -0.018(5) -0.001(4) 0.019(5)
O12 0.115(7) 0.109(7) 0.083(6) -0.002(5) 0.006(5) -0.036(6)
O13 0.101(6) 0.133(8) 0.052(5) 0.000(5) 0.003(4) -0.036(6)
O14 0.109(7) 0.119(8) 0.120(8) -0.006(6) 0.026(6) 0.038(6)
O21 0.362(32) 0.125(15) 0.088(13) 0.050(11) 0.097(16) 0.126(18)
O21' 0.095(22) 0.086(23) 0.557(75) -0.080(36) -0.060(35) 0.048(19)
O22 0.185(14) 0.325(22) 0.127(12) -0.066(12) -0.010(10) 0.090(15)
O23 0.131(16) 0.196(20) 0.078(12) -0.030(12) -0.017(10) -0.060(15)
O23' 0.647(80) 0.290(47) 0.103(25) 0.111(28) 0.170(38) 0.354(52)
O24 0.131(12) 0.159(13) 0.577(36) 0.099(17) 0.196(18) 0.044(10)
O31 0.117(12) 0.356(27) 0.562(39) 0.076(27) 0.131(18) -0.047(16)
O32 0.260(26) 0.132(16) 0.078(12) 0.017(11) 0.014(13) -0.031(17)
O32' 0.417(71) 0.360(64) 0.213(45) 0.063(41) -0.036(43) 0.286(59)
O33 0.267(20) 0.312(23) 0.128(13) -0.018(13) 0.022(12) -0.075(17)
O34 0.105(9) 0.116(10) 0.287(18) -0.011(10) -0.013(10) -0.005(8)
O41 0.148(13) 0.188(15) 0.271(22) 0.040(14) -0.092(14) 0.064(12)
O42 0.247(23) 0.236(23) 0.057(10) -0.002(12) -0.020(12) 0.175(20)
O42' 0.090(25) 0.847(149) 0.104(29) 0.047(54) -0.037(21) -0.047(53)
O51 0.061(11) 0.064(12) 0.302(33) -0.047(15) -0.011(14) 0.029(10)
O52 0.103(13) 0.046(10) 0.161(17) 0.028(10) 0.077(12) 0.017(9)
O53 0.113(15) 0.241(25) 0.028(9) 0.031(12) -0.001(9) 0.036(16)
O54 0.094(11) 0.046(9) 0.108(13) 0.010(8) 0.045(10) 0.004(8)
O1 0.204(35) 0.355(53) 0.392(61) 0.177(46) -0.082(35) -0.188(37)
O2 0.152(11) 0.184(12) 0.231(15) 0.017(11) 0.097(10) 0.043(9)
O3 0.117(11) 0.119(11) 0.106(11) 0.000 -0.027(8) 0.000
O4 0.095(17) 0.194(26) 0.390(48) 0.099(27) 0.153(25) 0.047(17)

loop_
_atom_site_label
_atom_site_type_symbol
_atom_site_fract_x
_atom_site_fract_y
_atom_site_fract_z
_atom_site_U_iso_or_equiv
_atom_site_thermal_displace_type
_atom_site_occupancy
_atom_site_calc_flag
_atom_site_refinement_flags
_atom_site_disorder_group
Ru1 Ru 0.07974(2) 0.20044(4) 1.44574(3) 0.0417(2) Uani 1 d U .
Ru2 Ru 0.21574(2) 0.38752(4) 1.19138(3) 0.0420(2) Uani 1 d U .
N11 N 0.0345(2) 0.2858(4) 1.4566(4) 0.051(2) Uani 1 d U .
C12 C 0.0258(3) 0.2969(6) 1.5162(5) 0.062(3) Uani 1 d U .
C13 C -0.0057(4) 0.3532(8) 1.5281(6) 0.087(4) Uani 1 d U .
H13A H -0.0121(4) 0.3611(8) 1.5686(6) 0.104 Uiso 1 calc R .
C14 C -0.0271(5) 0.3966(7) 1.4823(8) 0.097(4) Uani 1 d U .
H14A H -0.0475(5) 0.4354(7) 1.4910(8) 0.117 Uiso 1 calc R .
C15 C -0.0189(4) 0.3838(7) 1.4231(7) 0.086(4) Uani 1 d U .
H15A H -0.0341(4) 0.4128(7) 1.3907(7) 0.103 Uiso 1 calc R .
C16 C 0.0116(3) 0.3284(6) 1.4121(6) 0.070(3) Uani 1 d U .
H16A H 0.0168(3) 0.3195(6) 1.3712(6) 0.084 Uiso 1 calc R .
N21 N 0.0822(2) 0.2038(4) 1.5395(3) 0.047(2) Uani 1 d U .
C22 C 0.0518(3) 0.2500(6) 1.5609(4) 0.052(2) Uani 1 d U .
C23 C 0.0470(4) 0.2507(7) 1.6241(5) 0.070(3) Uani 1 d U .
H23A H 0.0248(4) 0.2823(7) 1.6390(5) 0.084 Uiso 1 calc R .
C24 C 0.0741(4) 0.2063(8) 1.6624(5) 0.077(4) Uani 1 d U .
H24A H 0.0701(4) 0.2053(8) 1.7044(5) 0.092 Uiso 1 calc R .
C25 C 0.1068(4) 0.1634(7) 1.6421(5) 0.071(3) Uani 1 d U .
H25A H 0.1272(4) 0.1346(7) 1.6698(5) 0.085 Uiso 1 calc R .
C26 C 0.1104(3) 0.1616(6) 1.5790(4) 0.054(3) Uani 1 d U .
H26A H 0.1329(3) 0.1305(6) 1.5642(4) 0.065 Uiso 1 calc R .
N31 N 0.0307(2) 0.1164(5) 1.4414(3) 0.047(2) Uani 1 d U .
C32 C 0.0456(3) 0.0468(6) 1.4342(4) 0.050(2) Uani 1 d U .
C33 C 0.0162(4) -0.0134(6) 1.4227(4) 0.067(3) Uani 1 d U .
H33A H 0.0279(4) -0.0625(6) 1.4173(4) 0.081 Uiso 1 calc R .
C34 C -0.0301(5) -0.0013(8) 1.4193(5) 0.080(4) Uani 1 d U .
H34A H -0.0509(5) -0.0421(8) 1.4107(5) 0.096 Uiso 1 calc R .
C35 C -0.0469(4) 0.0699(9) 1.4282(5) 0.080(4) Uani 1 d U .
H35A H -0.0790(4) 0.0788(9) 1.4263(5) 0.096 Uiso 1 calc R .
C36 C -0.0153(3) 0.1288(6) 1.4403(5) 0.063(3) Uani 1 d U .
H36A H -0.0261(3) 0.1780(6) 1.4477(5) 0.076 Uiso 1 calc R .
N41 N 0.1199(2) 0.1059(4) 1.4451(3) 0.048(2) Uani 1 d U .
C42 C 0.0958(3) 0.0389(6) 1.4401(4) 0.050(2) Uani 1 d U .
C43 C 0.1192(4) -0.0285(7) 1.4404(4) 0.070(3) Uani 1 d U .
H43A H 0.1024(4) -0.0744(7) 1.4366(4) 0.084 Uiso 1 calc R .
C44 C 0.1658(5) -0.0302(8) 1.4462(5) 0.082(4) Uani 1 d U .
H44A H 0.1815(5) -0.0770(8) 1.4470(5) 0.098 Uiso 1 calc R .
C45 C 0.1904(4) 0.0366(9) 1.4509(5) 0.077(4) Uani 1 d U .
H45A H 0.2231(4) 0.0366(9) 1.4540(5) 0.093 Uiso 1 calc R .
C46 C 0.1660(3) 0.1034(6) 1.4509(4) 0.056(3) Uani 1 d U .
H46A H 0.1827(3) 0.1494(6) 1.4551(4) 0.067 Uiso 1 calc R .
N51 N 0.2671(3) 0.3070(5) 1.1997(3) 0.054(2) Uani 1 d U .
C52 C 0.3105(3) 0.3332(8) 1.2012(4) 0.065(3) Uani 1 d U .
C53 C 0.3475(4) 0.2857(10) 1.2005(5) 0.090(4) Uani 1 d U .
H53A H 0.3777(4) 0.3056(10) 1.2017(5) 0.108 Uiso 1 calc R .
C54 C 0.3405(5) 0.2083(12) 1.1981(6) 0.111(6) Uani 1 d U .
H54A H 0.3654(5) 0.1746(12) 1.1959(6) 0.133 Uiso 1 calc R .
C55 C 0.2964(5) 0.1819(8) 1.1990(5) 0.083(4) Uani 1 d U .
H55A H 0.2907(5) 0.1293(8) 1.1992(5) 0.100 Uiso 1 calc R .
C56 C 0.2607(4) 0.2319(7) 1.1995(4) 0.063(3) Uani 1 d U .
H56A H 0.2304(4) 0.2128(7) 1.1997(4) 0.075 Uiso 1 calc R .
N61 N 0.2735(3) 0.4545(5) 1.1943(3) 0.057(2) Uani 1 d U .
C62 C 0.3147(4) 0.4164(9) 1.2025(4) 0.076(4) Uani 1 d U .
C63 C 0.3568(4) 0.4548(12) 1.2114(5) 0.108(6) Uani 1 d U .
H63A H 0.3851(4) 0.4283(12) 1.2175(5) 0.130 Uiso 1 calc R .
C64 C 0.3556(6) 0.5348(14) 1.2108(6) 0.129(8) Uani 1 d U .
H64A H 0.3834(6) 0.5630(14) 1.2163(6) 0.155 Uiso 1 calc R .
C65 C 0.3153(6) 0.5697(10) 1.2026(6) 0.106(5) Uani 1 d U .
H65A H 0.3144(6) 0.6232(10) 1.2023(6) 0.127 Uiso 1 calc R .
C66 C 0.2746(4) 0.5299(7) 1.1947(4) 0.069(3) Uani 1 d U .
H66A H 0.2464(4) 0.5568(7) 1.1893(4) 0.082 Uiso 1 calc R .
N71 N 0.1670(2) 0.4700(4) 1.1705(3) 0.049(2) Uani 1 d U .
C72 C 0.1529(3) 0.4809(5) 1.1099(4) 0.050(2) Uani 1 d U .
C73 C 0.1168(4) 0.5290(6) 1.0905(5) 0.065(3) Uani 1 d U .
H73A H 0.1087(4) 0.5388(6) 1.0483(5) 0.078 Uiso 1 calc R .
C74 C 0.0927(4) 0.5628(6) 1.1335(6) 0.079(3) Uani 1 d U .
H74A H 0.0667(4) 0.5934(6) 1.1206(6) 0.095 Uiso 1 calc R .
C75 C 0.1062(4) 0.5521(6) 1.1933(6) 0.077(3) Uani 1 d U .
H75A H 0.0906(4) 0.5765(6) 1.2230(6) 0.092 Uiso 1 calc R .
C76 C 0.1433(4) 0.5048(6) 1.2109(5) 0.067(3) Uani 1 d U .
H76A H 0.1523(4) 0.4966(6) 1.2531(5) 0.080 Uiso 1 calc R .
N81 N 0.2101(2) 0.3889(4) 1.0971(3) 0.043(2) Uani 1 d U .
C82 C 0.1790(3) 0.4389(5) 1.0688(4) 0.051(2) Uani 1 d U .
C83 C 0.1728(4) 0.4472(6) 1.0063(4) 0.066(3) Uani 1 d U .
H83A H 0.1508(4) 0.4821(6) 0.9877(4) 0.080 Uiso 1 calc R .
C84 C 0.1989(4) 0.4041(7) 0.9704(5) 0.081(4) Uani 1 d U .
H84A H 0.1954(4) 0.4097(7) 0.9274(5) 0.098 Uiso 1 calc R .
C85 C 0.2301(4) 0.3529(7) 0.9993(5) 0.071(3) Uani 1 d U .
H85A H 0.2480(4) 0.3221(7) 0.9762(5) 0.085 Uiso 1 calc R .
C86 C 0.2350(3) 0.3470(6) 1.0620(4) 0.057(3) Uani 1 d U .
H86A H 0.2567(3) 0.3120(6) 1.0812(4) 0.069 Uiso 1 calc R .
N101 N 0.2144(2) 0.3880(4) 1.2832(3) 0.041(2) Uani 1 d U .
C102 C 0.2431(5) 0.4206(8) 1.3270(6) 0.044(4) Uani 0.602(6) d PU 1
H10A H 0.2681(5) 0.4485(8) 1.3150(6) 0.052 Uiso 0.602(6) calc PR 1
C103 C 0.2391(4) 0.4167(8) 1.3900(6) 0.044(4) Uani 0.602(6) d PU 1
H10B H 0.2612(4) 0.4418(8) 1.4180(6) 0.052 Uiso 0.602(6) calc PR 1
C104 C 0.2043(3) 0.3781(5) 1.4114(4) 0.044(2) Uani 1 d U .
C105 C 0.1756(3) 0.3392(5) 1.3666(3) 0.037(2) Uani 1 d U .
C106 C 0.1820(3) 0.3457(5) 1.3035(4) 0.039(2) Uani 1 d U .
N111 N 0.1620(2) 0.3165(4) 1.1993(3) 0.041(2) Uani 1 d U .
C112 C 0.1331(4) 0.2811(8) 1.1563(6) 0.038(3) Uani 0.602(6) d PU 1
H11A H 0.1391(4) 0.2866(8) 1.1153(6) 0.046 Uiso 0.602(6) calc PR 1
C113 C 0.0954(4) 0.2374(8) 1.1663(6) 0.041(4) Uani 0.602(6) d PU 1
H11B H 0.0758(4) 0.2173(8) 1.1328(6) 0.049 Uiso 0.602(6) calc PR 1
C114 C 0.0867(3) 0.2234(5) 1.2243(4) 0.043(2) Uani 1 d U .
C115 C 0.1153(3) 0.2608(5) 1.2706(4) 0.038(2) Uani 1 d U .
C116 C 0.1522(3) 0.3057(5) 1.2563(4) 0.039(2) Uani 1 d U .
N121 N 0.0785(2) 0.2072(4) 1.3548(3) 0.043(2) Uani 1 d U .
C122 C 0.1093(3) 0.2509(5) 1.3344(3) 0.039(2) Uani 1 d U .
C123 C 0.1394(3) 0.2897(5) 1.3809(4) 0.042(2) Uani 1 d U .
N124 N 0.1307(2) 0.2750(4) 1.4377(3) 0.048(2) Uani 1 d U .
C202 C 0.1561(8) 0.3171(14) 1.4798(10) 0.054(7) Uani 0.398(6) d PU 2
H20A H 0.1499(8) 0.3124(14) 1.5208(10) 0.064 Uiso 0.398(6) calc PR 2
C203 C 0.1922(7) 0.3694(11) 1.4679(9) 0.044(6) Uani 0.398(6) d PU 2
H20B H 0.2077(7) 0.3979(11) 1.5006(9) 0.053 Uiso 0.398(6) calc PR 2
C212 C 0.0537(7) 0.1702(14) 1.3087(11) 0.057(7) Uani 0.398(6) d PU 2
H21A H 0.0313(7) 0.1360(14) 1.3198(11) 0.069 Uiso 0.398(6) calc PR 2
C213 C 0.0575(7) 0.1766(13) 1.2425(9) 0.046(6) Uani 0.398(6) d PU 2
H21B H 0.0386(7) 0.1466(13) 1.2139(9) 0.055 Uiso 0.398(6) calc PR 2
Cl1 Cl 0.08210(11) 0.4875(2) 0.36446(14) 0.0782(9) Uani 1 d U .
Cl2 Cl 0.2099(2) 0.3061(3) 0.5917(2) 0.0651(15) Uani 0.602(6) d PDU 1
Cl2' Cl 0.2299(3) 0.2895(4) 0.6301(4) 0.066(2) Uani 0.398(6) d PDU 2
Cl3 Cl 0.3229(2) -0.5899(4) 0.8853(3) 0.077(2) Uani 0.602(6) d PDU 1
Cl3' Cl 0.3086(3) -0.5331(6) 0.8738(3) 0.073(3) Uani 0.398(6) d PDU 2
Cl4 Cl 0.0000 -0.0514(5) 0.7500 0.068(2) Uani 0.50 d SPDU .
Cl4' Cl 0.0000 0.0487(17) 0.7500 0.207(11) Uani 0.50 d SPDU .
Cl5 Cl 0.1035(2) 0.2422(3) 0.9498(3) 0.078(2) Uani 0.50 d PU .
O11 O 0.0781(3) 0.4263(5) 0.3216(3) 0.088(2) Uani 1 d U .
O12 O 0.1201(3) 0.5324(5) 0.3542(4) 0.103(3) Uani 1 d U .
O13 O 0.0881(3) 0.4599(5) 0.4253(3) 0.096(3) Uani 1 d U .
O14 O 0.0397(3) 0.5295(6) 0.3550(4) 0.115(3) Uani 1 d U .
O21 O 0.2030(8) 0.3720(8) 0.5592(7) 0.186(11) Uani 0.602(6) d PDU 1
O21' O 0.2120(8) 0.2299(13) 0.6191(19) 0.255(25) Uani 0.398(6) d PDU 2
O22 O 0.1925(5) 0.3194(9) 0.6405(6) 0.215(8) Uani 1 d DU .
O23 O 0.1939(6) 0.2485(10) 0.5563(7) 0.137(8) Uani 0.602(6) d PDU 1
O23' O 0.2492(10) 0.2812(20) 0.6761(10) 0.336(33) Uani 0.398(6) d PDU 2
O24 O 0.2560(4) 0.2943(8) 0.5992(9) 0.276(12) Uani 1 d DU .
O31 O 0.2752(4) -0.5783(11) 0.8893(11) 0.337(14) Uani 1 d DU .
O32 O 0.3374(7) -0.6363(9) 0.9344(7) 0.157(9) Uani 0.602(6) d PDU 1
O32' O 0.2890(11) -0.4916(18) 0.8211(13) 0.337(35) Uani 0.398(6) d PDU 2
O33 O 0.3315(5) -0.6068(9) 0.8348(6) 0.236(9) Uani 1 d DU .
O34 O 0.3455(4) -0.5132(6) 0.8982(7) 0.172(6) Uani 1 d DU .
O41 O -0.0314(6) -0.0016(8) 0.7582(8) 0.212(8) Uani 1 d DU .
O42 O 0.0173(8) -0.0909(12) 0.7995(6) 0.183(11) Uani 0.602(6) d PDU 1
O42' O 0.0310(11) 0.0806(31) 0.7926(16) 0.351(47) Uani 0.398(6) d PDU 2
O51 O 0.0685(6) 0.1986(10) 0.9277(13) 0.145(10) Uani 0.50 d PU .
O52 O 0.0987(6) 0.3090(8) 0.9191(9) 0.098(6) Uani 0.50 d PU .
O53 O 0.0984(7) 0.2521(14) 1.0128(7) 0.128(8) Uani 0.50 d PU .
O54 O 0.1467(5) 0.2088(8) 0.9445(7) 0.080(5) Uani 0.50 d PU .
O1 O 0.1177(13) 0.2471(25) 1.0682(23) 0.327(28) Uani 0.50 d PU .
O2 O -0.0373(4) 0.3280(8) 0.7075(7) 0.183(6) Uani 1 d U .
O3 O 0.0000 0.3579(8) 0.2500 0.118(5) Uani 1 d SU .
O4 O 0.0473(8) 0.1779(17) 0.8240(19) 0.216(17) Uani 0.50 d PU .

loop_
_atom_type_symbol
_atom_type_description
_atom_type_scat_dispersion_real
_atom_type_scat_dispersion_imag
_atom_type_scat_source
C C 0.0033 0.0016 'International Tables Vol C Tables 4.2.6.8 and 6.1.1.4'
H H 0.0000 0.0000 'International Tables Vol C Tables 4.2.6.8 and 6.1.1.4'
N N 0.0061 0.0033 'International Tables Vol C Tables 4.2.6.8 and 6.1.1.4'
O O 0.0106 0.0060 'International Tables Vol C Tables 4.2.6.8 and 6.1.1.4'
Cl Cl 0.1484 0.1585 'International Tables Vol C Tables 4.2.6.8 and 6.1.1.4'
Ru Ru -1.2594 0.8363 'International Tables Vol C Tables 4.2.6.8 and 6.1.1.4'

loop_
_geom_angle_atom_site_label_1
_geom_angle_atom_site_label_2
_geom_angle_atom_site_label_3
_geom_angle
_geom_angle_site_symmetry_1
_geom_angle_site_symmetry_3
N121 Ru1 N124 78.1(3) . .
N121 Ru1 N11 98.2(3) . .
N124 Ru1 N11 91.2(3) . .
N121 Ru1 N41 88.8(3) . .
N124 Ru1 N41 96.0(3) . .
N11 Ru1 N41 170.8(3) . .
N121 Ru1 N31 94.1(3) . .
N124 Ru1 N31 170.8(3) . .
N11 Ru1 N31 94.8(3) . .
N41 Ru1 N31 78.7(3) . .
N121 Ru1 N21 174.8(3) . .
N124 Ru1 N21 97.8(3) . .
N11 Ru1 N21 78.6(3) . .
N41 Ru1 N21 94.8(3) . .
N31 Ru1 N21 90.2(3) . .
N101 Ru2 N111 78.8(3) . .
N101 Ru2 N71 97.0(3) . .
N111 Ru2 N71 86.4(3) . .
N101 Ru2 N61 94.9(3) . .
N111 Ru2 N61 172.7(3) . .
N71 Ru2 N61 98.1(3) . .
N101 Ru2 N51 91.1(3) . .
N111 Ru2 N51 97.2(3) . .
N71 Ru2 N51 171.7(3) . .
N61 Ru2 N51 79.2(4) . .
N101 Ru2 N81 174.3(3) . .
N111 Ru2 N81 97.4(3) . .
N71 Ru2 N81 78.4(3) . .
N61 Ru2 N81 89.2(3) . .
N51 Ru2 N81 93.6(3) . .
C16 N11 C12 118.5(9) . .
C16 N11 Ru1 126.7(7) . .
C12 N11 Ru1 114.6(7) . .
N11 C12 C13 118.8(11) . .
N11 C12 C22 115.2(8) . .
C13 C12 C22 125.9(10) . .
C14 C13 C12 120.9(12) . .
C13 C14 C15 119.7(12) . .
C16 C15 C14 118.8(12) . .
N11 C16 C15 123.1(12) . .
C22 N21 C26 119.3(8) . .
C22 N21 Ru1 115.6(6) . .
C26 N21 Ru1 125.1(6) . .
N21 C22 C23 120.2(10) . .
N21 C22 C12 115.5(8) . .
C23 C22 C12 124.3(10) . .
C24 C23 C22 119.6(10) . .
C23 C24 C25 120.7(10) . .
C24 C25 C26 119.2(11) . .
N21 C26 C25 120.8(10) . .
C32 N31 C36 119.1(9) . .
C32 N31 Ru1 116.2(6) . .
C36 N31 Ru1 124.4(7) . .
N31 C32 C33 122.6(10) . .
N31 C32 C42 114.7(9) . .
C33 C32 C42 122.6(10) . .
C34 C33 C32 118.8(11) . .
C33 C34 C35 120.3(11) . .
C34 C35 C36 118.4(11) . .
N31 C36 C35 120.7(11) . .
C46 N41 C42 118.5(8) . .
C46 N41 Ru1 126.8(7) . .
C42 N41 Ru1 114.7(6) . .
C43 C42 N41 120.0(9) . .
C43 C42 C32 125.1(10) . .
N41 C42 C32 114.9(8) . .
C44 C43 C42 120.8(12) . .
C43 C44 C45 119.9(12) . .
C44 C45 C46 117.9(11) . .
N41 C46 C45 122.9(10) . .
C56 N51 C52 118.1(10) . .
C56 N51 Ru2 125.9(7) . .
C52 N51 Ru2 115.8(8) . .
N51 C52 C53 122.0(13) . .
N51 C52 C62 114.8(10) . .
C53 C52 C62 123.2(12) . .
C52 C53 C54 119.6(13) . .
C55 C54 C53 118.2(14) . .
C56 C55 C54 119.8(14) . .
N51 C56 C55 122.3(11) . .
C66 N61 C62 118.0(10) . .
C66 N61 Ru2 126.7(8) . .
C62 N61 Ru2 115.0(8) . .
N61 C62 C63 121.4(14) . .
N61 C62 C52 114.7(9) . .
C63 C62 C52 123.9(14) . .
C62 C63 C64 117.7(16) . .
C65 C64 C63 119.2(16) . .
C64 C65 C66 121.2(18) . .
N61 C66 C65 122.4(14) . .
C76 N71 C72 118.0(8) . .
C76 N71 Ru2 125.3(7) . .
C72 N71 Ru2 115.9(6) . .
N71 C72 C73 121.2(9) . .
N71 C72 C82 114.9(8) . .
C73 C72 C82 123.9(9) . .
C72 C73 C74 119.1(10) . .
C75 C74 C73 120.0(11) . .
C74 C75 C76 118.9(11) . .
N71 C76 C75 122.7(10) . .
C86 N81 C82 118.0(8) . .
C86 N81 Ru2 126.2(6) . .
C82 N81 Ru2 115.7(6) . .
N81 C82 C83 121.7(9) . .
N81 C82 C72 114.5(8) . .
C83 C82 C72 123.8(9) . .
C82 C83 C84 119.9(10) . .
C85 C84 C83 118.1(11) . .
C86 C85 C84 119.5(11) . .
N81 C86 C85 122.7(10) . .
C106 N101 C102 114.2(9) . .
C106 N101 Ru2 116.0(5) . .
C102 N101 Ru2 129.7(7) . .
N101 C102 C103 125.0(12) . .
C104 C103 C102 121.6(12) . .
C203 C104 C105 113.3(11) . .
C103 C104 C105 114.3(9) . .
C104 C105 C106 120.6(8) . .
C104 C105 C123 122.5(7) . .
C106 C105 C123 116.8(7) . .
N101 C106 C105 123.9(7) . .
N101 C106 C116 114.9(7) . .
C105 C106 C116 121.2(7) . .
C116 N111 C112 114.2(8) . .
C116 N111 Ru2 115.3(5) . .
C112 N111 Ru2 130.5(7) . .
N111 C112 C113 126.1(11) . .
C114 C113 C112 119.8(11) . .
C213 C114 C115 115.6(11) . .
C113 C114 C115 115.9(9) . .
C114 C115 C116 120.3(7) . .
C114 C115 C122 121.2(7) . .
C116 C115 C122 118.4(7) . .
N111 C116 C115 123.5(7) . .
N111 C116 C106 115.1(7) . .
C115 C116 C106 121.4(7) . .
C122 N121 C212 110.9(11) . .
C122 N121 Ru1 117.0(5) . .
C212 N121 Ru1 131.9(10) . .
N121 C122 C123 114.9(7) . .
N121 C122 C115 125.3(7) . .
C123 C122 C115 119.8(8) . .
N124 C123 C105 123.9(7) . .
N124 C123 C122 113.9(7) . .
C105 C123 C122 122.3(8) . .
C123 N124 C202 112.8(12) . .
C123 N124 Ru1 116.1(6) . .
C202 N124 Ru1 130.9(11) . .
N124 C202 C203 125.5(18) . .
C104 C203 C202 121.4(16) . .
N121 C212 C213 127.5(17) . .
C114 C213 C212 119.3(16) . .
O12 Cl1 O13 109.9(5) . .
O12 Cl1 O11 108.8(5) . .
O13 Cl1 O11 110.8(6) . .
O12 Cl1 O14 111.5(6) . .
O13 Cl1 O14 108.5(6) . .
O11 Cl1 O14 107.3(5) . .
O22 Cl2 O23 119.5(11) . .
O22 Cl2 O24 115.0(11) . .
O23 Cl2 O24 102.9(10) . .
O22 Cl2 O21 103.7(10) . .
O23 Cl2 O21 109.1(10) . .
O24 Cl2 O21 105.9(10) . .
O24 Cl2' O23' 105.5(15) . .
O24 Cl2' O21' 105.4(16) . .
O23' Cl2' O21' 103.4(17) . .
O24 Cl2' O22 140.5(14) . .
O23' Cl2' O22 104.1(14) . .
O21' Cl2' O22 92.4(12) . .
O33 Cl3 O32 119.6(11) . .
O33 Cl3 O31 114.3(12) . .
O32 Cl3 O31 104.2(10) . .
O33 Cl3 O34 104.9(9) . .
O32 Cl3 O34 107.3(9) . .
O31 Cl3 O34 105.4(10) . .
O34 Cl3' O31 134.8(13) . .
O34 Cl3' O32' 117.5(15) . .
O31 Cl3' O32' 106.4(13) . .
O34 Cl3' O33 93.7(9) . .
O31 Cl3' O33 90.9(11) . .
O32' Cl3' O33 97.1(13) . .
O41 Cl4 O41 94.5(17) 2_556 .
O41 Cl4 O42 116.2(11) 2_556 2_556
O41 Cl4 O42 105.4(14) . 2_556
O41 Cl4 O42 105.4(14) 2_556 .
O41 Cl4 O42 116.2(11) . .
O42 Cl4 O42 117.2(21) 2_556 .
O41 Cl4 Cl4' 47.3(8) 2_556 .
O41 Cl4 Cl4' 47.3(9) . .
O42 Cl4 Cl4' 121.4(10) 2_556 .
O42 Cl4 Cl4' 121.4(10) . .
O41 Cl4' O41 94.0(24) 2_556 .
O41 Cl4' O42' 87.7(23) 2_556 .
O41 Cl4' O42' 127.7(22) . .
O41 Cl4' O42' 127.7(22) 2_556 2_556
O41 Cl4' O42' 87.7(23) . 2_556
O42' Cl4' O42' 130.4(54) . 2_556
O41 Cl4' Cl4 47.0(12) 2_556 .
O41 Cl4' Cl4 47.0(12) . .
O42' Cl4' Cl4 114.8(27) . .
O42' Cl4' Cl4 114.8(27) 2_556 .
O51 Cl5 O52 107.3(14) . .
O51 Cl5 O54 112.5(10) . .
O52 Cl5 O54 111.0(9) . .
O51 Cl5 O53 105.2(16) . .
O52 Cl5 O53 111.2(13) . .
O54 Cl5 O53 109.6(11) . .
Cl2' O21' O22 45.4(8) . .
Cl2' O22 O21' 42.2(7) . .
Cl2' O23' O24 36.9(8) . .
Cl2' O24 O23' 37.6(10) . .
Cl4 O41 Cl4' 85.7(18) . .
O1 O53 Cl5 146.3(30) . .

loop_
_geom_bond_atom_site_label_1
_geom_bond_atom_site_label_2
_geom_bond_distance
_geom_bond_site_symmetry_2
Ru1 N121 2.013(7) .
Ru1 N124 2.019(7) .
Ru1 N11 2.047(8) .
Ru1 N41 2.051(7) .
Ru1 N31 2.065(7) .
Ru1 N21 2.068(7) .
Ru2 N101 2.038(7) .
Ru2 N111 2.043(7) .
Ru2 N71 2.058(8) .
Ru2 N61 2.062(8) .
Ru2 N51 2.067(8) .
Ru2 N81 2.073(7) .
N11 C16 1.354(13) .
N11 C12 1.389(12) .
C12 C13 1.406(15) .
C12 C22 1.437(14) .
C13 C14 1.36(2) .
C14 C15 1.38(2) .
C15 C16 1.371(15) .
N21 C22 1.341(11) .
N21 C26 1.353(11) .
C22 C23 1.423(13) .
C23 C24 1.34(2) .
C24 C25 1.35(2) .
C25 C26 1.415(13) .
N31 C32 1.327(11) .
N31 C36 1.364(12) .
C32 C33 1.376(13) .
C32 C42 1.469(13) .
C33 C34 1.37(2) .
C34 C35 1.38(2) .
C35 C36 1.398(15) .
N41 C46 1.342(11) .
N41 C42 1.380(12) .
C42 C43 1.379(13) .
C43 C44 1.36(2) .
C44 C45 1.39(2) .
C45 C46 1.385(14) .
N51 C56 1.347(12) .
N51 C52 1.351(12) .
C52 C53 1.38(2) .
C52 C62 1.48(2) .
C53 C54 1.39(2) .
C54 C55 1.38(2) .
C55 C56 1.373(14) .
N61 C66 1.339(13) .
N61 C62 1.376(14) .
C62 C63 1.40(2) .
C63 C64 1.42(2) .
C64 C65 1.33(2) .
C65 C66 1.38(2) .
N71 C76 1.349(12) .
N71 C72 1.366(11) .
C72 C73 1.386(13) .
C72 C82 1.465(13) .
C73 C74 1.391(15) .
C74 C75 1.348(15) .
C75 C76 1.392(14) .
N81 C86 1.355(11) .
N81 C82 1.367(11) .
C82 C83 1.380(12) .
C83 C84 1.40(2) .
C84 C85 1.39(2) .
C85 C86 1.380(13) .
N101 C106 1.332(10) .
N101 C102 1.333(14) .
C102 C103 1.41(2) .
C103 C104 1.36(2) .
C104 C203 1.35(2) .
C104 C105 1.399(11) .
C105 C106 1.437(11) .
C105 C123 1.443(11) .
C106 C116 1.459(11) .
N111 C116 1.341(10) .
N111 C112 1.348(14) .
C112 C113 1.39(2) .
C113 C114 1.363(15) .
C114 C213 1.29(2) .
C114 C115 1.406(11) .
C115 C116 1.412(11) .
C115 C122 1.454(11) .
N121 C122 1.312(10) .
N121 C212 1.35(3) .
C122 C123 1.445(11) .
C123 N124 1.340(10) .
N124 C202 1.34(2) .
C202 C203 1.46(3) .
C212 C213 1.49(3) .
Cl1 O12 1.411(9) .
Cl1 O13 1.422(8) .
Cl1 O11 1.438(8) .
Cl1 O14 1.442(9) .
Cl2 O22 1.272(12) .
Cl2 O23 1.337(13) .
Cl2 O24 1.356(12) .
Cl2 O21 1.375(13) .
Cl2' O24 1.093(12) .
Cl2' O23' 1.11(2) .
Cl2' O21' 1.19(2) .
Cl2' O22 1.262(12) .
Cl3 O33 1.213(12) .
Cl3 O32 1.388(14) .
Cl3 O31 1.424(13) .
Cl3 O34 1.526(11) .
Cl3' O34 1.200(11) .
Cl3' O31 1.343(14) .
Cl3' O32' 1.44(2) .
Cl3' O33 1.746(15) .
Cl4 O41 1.305(15) 2_556
Cl4 O41 1.305(15) .
Cl4 O42 1.345(14) 2_556
Cl4 O42 1.345(14) .
Cl4 Cl4' 1.78(3) .
Cl4' O41 1.31(2) 2_556
Cl4' O41 1.31(2) .
Cl4' O42' 1.35(2) .
Cl4' O42' 1.35(2) 2_556
Cl5 O51 1.33(2) .
Cl5 O52 1.37(2) .
Cl5 O54 1.42(2) .
Cl5 O53 1.43(2) .
O21' O22 1.77(2) .
O23' O24 1.76(2) .
O53 O1 1.29(4) .
